data_7058558
loop_
_publ_author_name
'Cavalcante, C\'assia de Q. O.'
'Arcanjo, Daniel da S.'
'Silva, Guilherme G. da'
'Oliveira, Di\^ego M. de'
'Gatto, Claudia C.'

_publ_section_title
;
 Solution and solid behavior of mono and binuclear zinc(ii) and nickel(ii)
 complexes with dithiocarbazates: X-ray analysis, mass spectrometry and
 cytotoxicity against cancer cell lines
;
_journal_issue 28
_journal_name_full 'New Journal of Chemistry'
_journal_page_first 11209
_journal_paper_doi 10.1039/C9NJ01814J
_journal_volume 43
_journal_year 2019
_chemical_formula_moiety 'C15 H13 Br N3 Ni0.50 S2'
_chemical_formula_sum 'C15 H13 Br N3 Ni0.5 S2'
_chemical_formula_weight 408.67
_chemical_name_systematic 'C15 H13 Br N3 Ni0.50 S2'
_space_group_crystal_system monoclinic
_space_group_IT_number 13
_space_group_name_Hall '-P 2yac'
_space_group_name_H-M_alt 'P 1 2/n 1'
_symmetry_space_group_name_Hall '-P 2yac'
_symmetry_space_group_name_H-M 'P 1 2/n 1'
_atom_sites_solution_hydrogens geom
_audit_creation_method SHELXL-2018/3
_audit_update_record
;
2019-03-26 deposited with the CCDC.    2019-06-21 downloaded from the CCDC.
;
_cell_angle_alpha 90
_cell_angle_beta 91.079(3)
_cell_angle_gamma 90
_cell_formula_units_Z 4
_cell_length_a 9.3364(5)
_cell_length_b 14.9577(6)
_cell_length_c 11.9459(5)
_cell_measurement_reflns_used 1256
_cell_measurement_temperature 296(2)
_cell_measurement_theta_max 19.0731
_cell_measurement_theta_min 2.1821
_cell_volume 1667.96(13)
_computing_cell_refinement 'SAINT V8.18C (Bruker AXS Inc.)'
_computing_data_collection 'Bruker Instrument Service v2011.2.0.0'
_computing_data_reduction 'SAINT V8.18C (Bruker AXS Inc.)'
_computing_molecular_graphics 'Bruker SHELXTL'
_computing_publication_material 'Bruker SHELXTL'
_computing_structure_refinement 'SHELXL-2018/3 (Sheldrick, 2018)'
_computing_structure_solution 'SHELXS-97 (Sheldrick, 2008)'
_diffrn_ambient_temperature 296(2)
_diffrn_measured_fraction_theta_full 1.000
_diffrn_measured_fraction_theta_max 0.999
_diffrn_measurement_device_type 'Bruker APEX-II CCD'
_diffrn_measurement_method '\f and \w scans'
_diffrn_radiation_type MoK\a
_diffrn_radiation_wavelength 0.71073
_diffrn_reflns_av_R_equivalents 0.0855
_diffrn_reflns_av_unetI/netI 0.0766
_diffrn_reflns_Laue_measured_fraction_full 1.000
_diffrn_reflns_Laue_measured_fraction_max 0.999
_diffrn_reflns_limit_h_max 11
_diffrn_reflns_limit_h_min -11
_diffrn_reflns_limit_k_max 18
_diffrn_reflns_limit_k_min -13
_diffrn_reflns_limit_l_max 14
_diffrn_reflns_limit_l_min -14
_diffrn_reflns_number 15137
_diffrn_reflns_point_group_measured_fraction_full 1.000
_diffrn_reflns_point_group_measured_fraction_max 0.999
_diffrn_reflns_theta_full 25.242
_diffrn_reflns_theta_max 26.453
_diffrn_reflns_theta_min 1.361
_diffrn_source 'sealed tube'
_exptl_absorpt_coefficient_mu 3.259
_exptl_absorpt_correction_T_max 0.80
_exptl_absorpt_correction_T_min 0.43
_exptl_absorpt_correction_type multi-scan
_exptl_absorpt_process_details 'SADABS V2008/1 (Bruker AXS)'
_exptl_crystal_colour orange
_exptl_crystal_density_diffrn 1.627
_exptl_crystal_description block
_exptl_crystal_F_000 820
_exptl_crystal_size_max 0.274
_exptl_crystal_size_mid 0.185
_exptl_crystal_size_min 0.070
_refine_diff_density_max 0.757
_refine_diff_density_min -0.769
_refine_diff_density_rms 0.093
_refine_ls_extinction_method none
_refine_ls_goodness_of_fit_ref 1.039
_refine_ls_hydrogen_treatment constr
_refine_ls_matrix_type full
_refine_ls_number_parameters 196
_refine_ls_number_reflns 3443
_refine_ls_number_restraints 0
_refine_ls_restrained_S_all 1.039
_refine_ls_R_factor_all 0.1090
_refine_ls_R_factor_gt 0.0500
_refine_ls_shift/su_max 0.000
_refine_ls_shift/su_mean 0.000
_refine_ls_structure_factor_coef Fsqd
_refine_ls_weighting_details 'w=1/[\s^2^(Fo^2^)+(0.0479P)^2^+0.6190P] where P=(Fo^2^+2Fc^2^)/3'
_refine_ls_weighting_scheme calc
_refine_ls_wR_factor_gt 0.1042
_refine_ls_wR_factor_ref 0.1312
_reflns_Friedel_coverage 0.000
_reflns_number_gt 1953
_reflns_number_total 3443
_reflns_threshold_expression 'I > 2\s(I)'
_cod_data_source_file c9nj01814j2.cif
_cod_data_source_block shelx_CCDC2
_cod_depositor_comments 'Adding full bibliography for 7058556--7058559.cif.'
_cod_original_formula_sum 'C15 H13 Br N3 Ni0.50 S2'
_cod_database_code 7058558
_shelx_space_group_comment
;
The symmetry employed for this shelxl refinement is uniquely defined
by the following loop, which should always be used as a source of
symmetry information in preference to the above space-group names.
They are only intended as comments.
;
_shelx_estimated_absorpt_t_min 0.469
_shelx_estimated_absorpt_t_max 0.804

loop_
_space_group_symop_operation_xyz
'x, y, z'
'-x+1/2, y, -z+1/2'
'-x, -y, -z'
'x-1/2, -y, z-1/2'

loop_
_atom_site_label
_atom_site_type_symbol
_atom_site_fract_x
_atom_site_fract_y
_atom_site_fract_z
_atom_site_U_iso_or_equiv
_atom_site_adp_type
_atom_site_occupancy
_atom_site_site_symmetry_order
_atom_site_calc_flag
_atom_site_refinement_flags_posn
_atom_site_refinement_flags_adp
_atom_site_refinement_flags_occupancy
Br1 Br 0.85436(10) -0.14384(5) 0.61762(6) 0.0958(3) Uani 1 1 d . . .
Ni1 Ni 0.250000 0.45212(5) 0.250000 0.0340(2) Uani 1 2 d S T P
S2 S 0.53809(16) 0.26262(10) 0.48348(11) 0.0578(4) Uani 1 1 d . . .
N1 N 0.1139(4) 0.5554(2) 0.2991(3) 0.0355(9) Uani 1 1 d . . .
C13 C 0.7900(7) -0.0390(4) 0.5431(5) 0.0673(17) Uani 1 1 d . . .
C14 C 0.8287(8) 0.0426(5) 0.5814(7) 0.101(3) Uani 1 1 d . . .
H14 H 0.889803 0.047523 0.643450 0.121 Uiso 1 1 calc R U .
C15 C 0.7777(8) 0.1189(4) 0.5284(7) 0.098(3) Uani 1 1 d . . .
H15 H 0.804456 0.174632 0.556167 0.117 Uiso 1 1 calc R U .
C10 C 0.6897(7) 0.1141(4) 0.4373(5) 0.0601(16) Uani 1 1 d . . .
C9 C 0.6319(7) 0.1975(4) 0.3821(5) 0.0703(18) Uani 1 1 d . . .
H9A H 0.567354 0.181578 0.320690 0.084 Uiso 1 1 calc R U .
H9B H 0.710091 0.232249 0.352035 0.084 Uiso 1 1 calc R U .
C8 C 0.4379(5) 0.3414(3) 0.4047(4) 0.0373(11) Uani 1 1 d . . .
C11 C 0.6512(8) 0.0313(5) 0.4010(6) 0.092(2) Uani 1 1 d . . .
H11 H 0.589369 0.025597 0.339447 0.111 Uiso 1 1 calc R U .
C12 C 0.7028(9) -0.0447(4) 0.4541(7) 0.098(3) Uani 1 1 d . . .
H12 H 0.676023 -0.100652 0.427134 0.118 Uiso 1 1 calc R U .
N3 N 0.3700(4) 0.3942(3) 0.4731(3) 0.0398(10) Uani 1 1 d . . .
N2 N 0.2828(4) 0.4551(2) 0.4171(3) 0.0328(9) Uani 1 1 d . . .
C6 C 0.2170(5) 0.5137(3) 0.4767(4) 0.0331(11) Uani 1 1 d . . .
C5 C 0.1207(5) 0.5732(3) 0.4103(4) 0.0346(11) Uani 1 1 d . . .
C1 C 0.0306(5) 0.6068(3) 0.2339(4) 0.0416(12) Uani 1 1 d . . .
H1 H 0.026753 0.595165 0.157436 0.050 Uiso 1 1 calc R U .
C2 C -0.0500(6) 0.6762(4) 0.2746(5) 0.0528(14) Uani 1 1 d . . .
H2 H -0.107893 0.710048 0.226658 0.063 Uiso 1 1 calc R U .
C3 C -0.0434(6) 0.6944(4) 0.3868(4) 0.0530(14) Uani 1 1 d . . .
H3 H -0.095922 0.741377 0.416227 0.064 Uiso 1 1 calc R U .
C4 C 0.0424(5) 0.6420(3) 0.4561(4) 0.0474(13) Uani 1 1 d . . .
H4 H 0.047260 0.653013 0.532649 0.057 Uiso 1 1 calc R U .
C7 C 0.2350(5) 0.5242(3) 0.6004(4) 0.0423(12) Uani 1 1 d . . .
H7C H 0.313519 0.563952 0.616412 0.064 Uiso 1 1 calc R U .
H7A H 0.254296 0.466959 0.633725 0.064 Uiso 1 1 calc R U .
H7B H 0.148799 0.548497 0.630703 0.064 Uiso 1 1 calc R U .
S1 S 0.43791(14) 0.34190(8) 0.26181(10) 0.0415(3) Uani 1 1 d . . .

loop_
_atom_site_aniso_label
_atom_site_aniso_U_11
_atom_site_aniso_U_22
_atom_site_aniso_U_33
_atom_site_aniso_U_23
_atom_site_aniso_U_13
_atom_site_aniso_U_12
Br1 0.1501(8) 0.0676(5) 0.0700(5) 0.0170(4) 0.0073(5) 0.0487(5)
Ni1 0.0473(5) 0.0325(5) 0.0218(4) 0.000 -0.0067(4) 0.000
S2 0.0822(11) 0.0539(9) 0.0369(8) 0.0064(7) -0.0074(7) 0.0243(8)
N1 0.046(2) 0.035(2) 0.026(2) 0.0008(17) -0.0069(17) -0.0032(18)
C13 0.086(5) 0.057(4) 0.059(4) 0.009(3) 0.004(3) 0.020(3)
C14 0.119(6) 0.069(5) 0.113(6) 0.000(5) -0.064(5) 0.017(4)
C15 0.118(6) 0.045(4) 0.129(7) 0.008(4) -0.056(5) 0.012(4)
C10 0.084(4) 0.047(4) 0.050(4) 0.006(3) -0.001(3) 0.021(3)
C9 0.101(5) 0.062(4) 0.047(4) 0.003(3) 0.000(3) 0.030(4)
C8 0.049(3) 0.035(3) 0.027(3) 0.004(2) -0.007(2) -0.001(2)
C11 0.135(7) 0.061(5) 0.079(5) -0.017(4) -0.042(4) 0.028(4)
C12 0.151(7) 0.045(4) 0.098(6) -0.007(4) -0.027(5) 0.017(4)
N3 0.055(3) 0.040(2) 0.024(2) 0.0008(19) -0.0044(19) 0.006(2)
N2 0.041(2) 0.031(2) 0.026(2) 0.0021(17) -0.0029(17) 0.0008(18)
C6 0.038(3) 0.036(3) 0.026(2) 0.000(2) -0.002(2) -0.003(2)
C5 0.041(3) 0.032(3) 0.030(3) 0.003(2) -0.005(2) -0.004(2)
C1 0.048(3) 0.042(3) 0.034(3) 0.005(2) -0.004(2) 0.000(2)
C2 0.059(3) 0.050(4) 0.049(3) 0.003(3) -0.006(3) 0.016(3)
C3 0.065(4) 0.045(3) 0.049(3) -0.003(3) -0.003(3) 0.014(3)
C4 0.057(3) 0.051(3) 0.034(3) -0.008(3) 0.000(2) 0.004(3)
C7 0.050(3) 0.052(3) 0.025(2) -0.005(2) -0.003(2) 0.003(2)
S1 0.0567(8) 0.0399(8) 0.0278(7) 0.0000(5) -0.0043(6) 0.0064(6)

loop_
_atom_type_symbol
_atom_type_description
_atom_type_scat_dispersion_real
_atom_type_scat_dispersion_imag
_atom_type_scat_source
C C 0.0033 0.0016 'International Tables Vol C Tables 4.2.6.8 and 6.1.1.4'
H H 0.0000 0.0000 'International Tables Vol C Tables 4.2.6.8 and 6.1.1.4'
N N 0.0061 0.0033 'International Tables Vol C Tables 4.2.6.8 and 6.1.1.4'
S S 0.1246 0.1234 'International Tables Vol C Tables 4.2.6.8 and 6.1.1.4'
Ni Ni 0.3393 1.1124 'International Tables Vol C Tables 4.2.6.8 and 6.1.1.4'
Br Br -0.2901 2.4595 'International Tables Vol C Tables 4.2.6.8 and 6.1.1.4'

loop_
_geom_angle_atom_site_label_1
_geom_angle_atom_site_label_2
_geom_angle_atom_site_label_3
_geom_angle
_geom_angle_site_symmetry_1
_geom_angle_site_symmetry_3
N2 Ni1 N2 177.5(2) . 2
N2 Ni1 N1 77.75(14) . .
N2 Ni1 N1 100.36(14) 2 .
N2 Ni1 N1 100.36(14) . 2
N2 Ni1 N1 77.75(14) 2 2
N1 Ni1 N1 84.7(2) . 2
N2 Ni1 S1 99.78(11) . 2
N2 Ni1 S1 81.96(11) 2 2
N1 Ni1 S1 94.38(10) . 2
N1 Ni1 S1 159.17(10) 2 2
N2 Ni1 S1 81.96(11) . .
N2 Ni1 S1 99.78(11) 2 .
N1 Ni1 S1 159.17(10) . .
N1 Ni1 S1 94.38(10) 2 .
S1 Ni1 S1 93.66(7) 2 .
C8 S2 C9 105.2(2) . .
C1 N1 C5 118.3(4) . .
C1 N1 Ni1 127.8(3) . .
C5 N1 Ni1 113.7(3) . .
C12 C13 C14 119.0(6) . .
C12 C13 Br1 120.4(5) . .
C14 C13 Br1 120.6(5) . .
C13 C14 C15 120.2(7) . .
C13 C14 H14 119.9 . .
C15 C14 H14 119.9 . .
C10 C15 C14 121.5(7) . .
C10 C15 H15 119.3 . .
C14 C15 H15 119.3 . .
C15 C10 C11 117.3(6) . .
C15 C10 C9 121.0(6) . .
C11 C10 C9 121.6(6) . .
C10 C9 S2 109.2(4) . .
C10 C9 H9A 109.8 . .
S2 C9 H9A 109.8 . .
C10 C9 H9B 109.8 . .
S2 C9 H9B 109.8 . .
H9A C9 H9B 108.3 . .
N3 C8 S1 129.1(3) . .
N3 C8 S2 109.1(3) . .
S1 C8 S2 121.7(3) . .
C10 C11 C12 121.0(7) . .
C10 C11 H11 119.5 . .
C12 C11 H11 119.5 . .
C13 C12 C11 121.1(7) . .
C13 C12 H12 119.4 . .
C11 C12 H12 119.4 . .
C8 N3 N2 112.5(4) . .
C6 N2 N3 117.5(4) . .
C6 N2 Ni1 119.7(3) . .
N3 N2 Ni1 122.8(3) . .
N2 C6 C5 113.7(4) . .
N2 C6 C7 124.8(4) . .
C5 C6 C7 121.5(4) . .
N1 C5 C4 121.3(4) . .
N1 C5 C6 115.0(4) . .
C4 C5 C6 123.7(4) . .
N1 C1 C2 123.1(5) . .
N1 C1 H1 118.5 . .
C2 C1 H1 118.5 . .
C3 C2 C1 118.8(5) . .
C3 C2 H2 120.6 . .
C1 C2 H2 120.6 . .
C2 C3 C4 119.2(5) . .
C2 C3 H3 120.4 . .
C4 C3 H3 120.4 . .
C5 C4 C3 119.4(5) . .
C5 C4 H4 120.3 . .
C3 C4 H4 120.3 . .
C6 C7 H7C 109.5 . .
C6 C7 H7A 109.5 . .
H7C C7 H7A 109.5 . .
C6 C7 H7B 109.5 . .
H7C C7 H7B 109.5 . .
H7A C7 H7B 109.5 . .
C8 S1 Ni1 92.72(17) . .

loop_
_geom_bond_atom_site_label_1
_geom_bond_atom_site_label_2
_geom_bond_distance
_geom_bond_site_symmetry_2
Br1 C13 1.896(6) .
Ni1 N2 2.014(3) .
Ni1 N2 2.014(3) 2
Ni1 N1 2.091(4) .
Ni1 N1 2.091(4) 2
Ni1 S1 2.4097(13) 2
Ni1 S1 2.4097(13) .
S2 C8 1.766(4) .
S2 C9 1.795(6) .
N1 C1 1.334(5) .
N1 C5 1.356(5) .
C13 C12 1.330(9) .
C13 C14 1.349(9) .
C14 C15 1.385(8) .
C14 H14 0.9300 .
C15 C10 1.353(8) .
C15 H15 0.9300 .
C10 C11 1.358(8) .
C10 C9 1.507(7) .
C9 H9A 0.9700 .
C9 H9B 0.9700 .
C8 N3 1.309(6) .
C8 S1 1.706(5) .
C11 C12 1.384(9) .
C11 H11 0.9300 .
C12 H12 0.9300 .
N3 N2 1.385(5) .
N2 C6 1.292(5) .
C6 C5 1.484(6) .
C6 C7 1.493(6) .
C5 C4 1.381(6) .
C1 C2 1.376(7) .
C1 H1 0.9300 .
C2 C3 1.369(7) .
C2 H2 0.9300 .
C3 C4 1.383(7) .
C3 H3 0.9300 .
C4 H4 0.9300 .
C7 H7C 0.9600 .
C7 H7A 0.9600 .
C7 H7B 0.9600 .

loop_
_geom_torsion_atom_site_label_1
_geom_torsion_atom_site_label_2
_geom_torsion_atom_site_label_3
_geom_torsion_atom_site_label_4
_geom_torsion
C12 C13 C14 C15 0.2(13)
Br1 C13 C14 C15 -178.0(6)
C13 C14 C15 C10 -0.6(13)
C14 C15 C10 C11 1.2(12)
C14 C15 C10 C9 178.5(7)
C15 C10 C9 S2 -56.7(8)
C11 C10 C9 S2 120.5(6)
C8 S2 C9 C10 -165.4(4)
C9 S2 C8 N3 -177.6(4)
C9 S2 C8 S1 2.5(4)
C15 C10 C11 C12 -1.3(12)
C9 C10 C11 C12 -178.6(7)
C14 C13 C12 C11 -0.3(13)
Br1 C13 C12 C11 177.9(6)
C10 C11 C12 C13 0.9(13)
S1 C8 N3 N2 3.1(6)
S2 C8 N3 N2 -176.8(3)
C8 N3 N2 C6 -176.2(4)
C8 N3 N2 Ni1 6.2(5)
N3 N2 C6 C5 -177.2(4)
Ni1 N2 C6 C5 0.5(5)
N3 N2 C6 C7 3.9(6)
Ni1 N2 C6 C7 -178.4(3)
C1 N1 C5 C4 0.7(6)
Ni1 N1 C5 C4 177.2(4)
C1 N1 C5 C6 -179.3(4)
Ni1 N1 C5 C6 -2.9(5)
N2 C6 C5 N1 1.6(6)
C7 C6 C5 N1 -179.4(4)
N2 C6 C5 C4 -178.4(4)
C7 C6 C5 C4 0.5(7)
C5 N1 C1 C2 -0.8(7)
Ni1 N1 C1 C2 -176.7(4)
N1 C1 C2 C3 0.9(8)
C1 C2 C3 C4 -0.8(8)
N1 C5 C4 C3 -0.7(7)
C6 C5 C4 C3 179.3(4)
C2 C3 C4 C5 0.7(8)
N3 C8 S1 Ni1 -8.2(5)
S2 C8 S1 Ni1 171.7(3)
